data_7123588
loop_
_publ_author_name
'Qiao, Baokun'
'Li, Chunyang'
'Zhao, Xiaowei'
'Yin, Yanli'
'Jiang, Zhiyong'

_publ_section_title
;
 Enantioselective reduction of azaarene-based ketones via visible
 light-driven photoredox asymmetric catalysis
;
_journal_name_full 'Chemical Communications'
_journal_paper_doi 10.1039/C9CC03661J
_journal_year 2019
_chemical_absolute_configuration ad
_chemical_formula_moiety 'C20 H14 Cl N O'
_chemical_formula_sum 'C20 H14 Cl N O'
_chemical_formula_weight 319.77
_space_group_crystal_system orthorhombic
_space_group_IT_number 19
_space_group_name_Hall 'P 2ac 2ab'
_space_group_name_H-M_alt 'P 21 21 21'
_symmetry_space_group_name_Hall 'P 2ac 2ab'
_symmetry_space_group_name_H-M 'P 21 21 21'
_atom_sites_solution_hydrogens geom
_atom_sites_solution_primary direct
_audit_creation_date 2019-05-27
_audit_creation_method
;
Olex2 1.2
(compiled 2018.05.29 svn.r3508 for OlexSys, GUI svn.r5506)
;
_audit_update_record
;
2019-06-02 deposited with the CCDC.    2019-06-03 downloaded from the CCDC.
;
_cell_angle_alpha 90
_cell_angle_beta 90
_cell_angle_gamma 90
_cell_formula_units_Z 4
_cell_length_a 5.15285(17)
_cell_length_b 11.3914(5)
_cell_length_c 26.4345(10)
_cell_measurement_reflns_used 2520
_cell_measurement_temperature 293(2)
_cell_measurement_theta_max 70.4810
_cell_measurement_theta_min 4.2080
_cell_volume 1551.66(10)
_computing_cell_refinement
;
CrysAlisPro, Agilent Technologies,
Version 1.171.37.35 (release 13-08-2014 CrysAlis171 .NET)
(compiled Aug 13 2014,18:06:01)
;
_computing_data_collection
;
CrysAlisPro, Agilent Technologies,
Version 1.171.37.35 (release 13-08-2014 CrysAlis171 .NET)
(compiled Aug 13 2014,18:06:01)
;
_computing_data_reduction
;
CrysAlisPro, Agilent Technologies,
Version 1.171.37.35 (release 13-08-2014 CrysAlis171 .NET)
(compiled Aug 13 2014,18:06:01)
;
_computing_molecular_graphics 'Olex2 (Dolomanov et al., 2009)'
_computing_publication_material 'Olex2 (Dolomanov et al., 2009)'
_computing_structure_refinement 'ShelXL (Sheldrick, 2015)'
_computing_structure_solution 'ShelXS (Sheldrick, 2008)'
_diffrn_ambient_temperature 293(2)
_diffrn_detector 'CCD plate'
_diffrn_detector_area_resol_mean 16.2312
_diffrn_detector_type Eos
_diffrn_measured_fraction_theta_full 0.999
_diffrn_measured_fraction_theta_max 0.999
_diffrn_measurement_details
;
#__ type_ start__ end____ width___ exp.time_
  1 omega -104.00  -11.00   0.5000    7.5000
omega____ theta____ kappa____ phi______ frames
    -      -33.5000  -37.0000 -180.0000 186

#__ type_ start__ end____ width___ exp.time_
  2 omega  -71.00   39.00   0.5000    7.5000
omega____ theta____ kappa____ phi______ frames
    -      -33.5000   19.0000  -60.0000 220

#__ type_ start__ end____ width___ exp.time_
  3 omega  -52.00   35.00   0.5000    7.5000
omega____ theta____ kappa____ phi______ frames
    -      -33.5000   57.0000  -30.0000 174

#__ type_ start__ end____ width___ exp.time_
  4 omega   59.00  111.00   0.5000    7.5000
omega____ theta____ kappa____ phi______ frames
    -       36.5437  178.0000  -90.0000 104

#__ type_ start__ end____ width___ exp.time_
  5 omega   43.00   89.00   0.5000    7.5000
omega____ theta____ kappa____ phi______ frames
    -       36.5437 -122.0000  -43.0000 92

#__ type_ start__ end____ width___ exp.time_
  6 omega    9.00   41.00   0.5000    7.5000
omega____ theta____ kappa____ phi______ frames
    -       36.5437  -37.0000    0.0000 64

#__ type_ start__ end____ width___ exp.time_
  7 omega   70.00  105.00   0.5000    7.5000
omega____ theta____ kappa____ phi______ frames
    -       36.5437   37.0000    0.0000 70

#__ type_ start__ end____ width___ exp.time_
  8 omega   18.00   59.00   0.5000    7.5000
omega____ theta____ kappa____ phi______ frames
    -       36.5437   37.0000    0.0000 82

#__ type_ start__ end____ width___ exp.time_
  9 omega  -24.00    3.00   0.5000    7.5000
omega____ theta____ kappa____ phi______ frames
    -       36.5437  -37.0000    0.0000 54

#__ type_ start__ end____ width___ exp.time_
 10 omega   60.00   96.00   0.5000    7.5000
omega____ theta____ kappa____ phi______ frames
    -       36.5437  178.0000   60.0000 72

#__ type_ start__ end____ width___ exp.time_
 11 omega  -33.00    8.00   0.5000    7.5000
omega____ theta____ kappa____ phi______ frames
    -       36.5437  -19.0000   90.0000 82

#__ type_ start__ end____ width___ exp.time_
 12 omega   14.00   41.00   0.5000    7.5000
omega____ theta____ kappa____ phi______ frames
    -       36.5437  -19.0000   90.0000 54

#__ type_ start__ end____ width___ exp.time_
 13 omega   39.00   66.00   0.5000    7.5000
omega____ theta____ kappa____ phi______ frames
    -       36.5437   57.0000 -120.0000 54

#__ type_ start__ end____ width___ exp.time_
 14 omega   61.00   89.00   0.5000    7.5000
omega____ theta____ kappa____ phi______ frames
    -       36.5437   37.0000   90.0000 56

#__ type_ start__ end____ width___ exp.time_
 15 omega    2.00   75.00   0.5000    7.5000
omega____ theta____ kappa____ phi______ frames
    -       36.5437   19.0000  -60.0000 146

#__ type_ start__ end____ width___ exp.time_
 16 omega   76.00  103.00   0.5000    7.5000
omega____ theta____ kappa____ phi______ frames
    -       36.5437  178.0000 -150.0000 54

#__ type_ start__ end____ width___ exp.time_
 17 omega   60.00  111.00   0.5000    7.5000
omega____ theta____ kappa____ phi______ frames
    -       36.5437  178.0000  150.0000 102

#__ type_ start__ end____ width___ exp.time_
 18 omega   38.00   83.00   0.5000   33.0000
omega____ theta____ kappa____ phi______ frames
    -      108.0000  -30.0000   60.0000 90

#__ type_ start__ end____ width___ exp.time_
 19 omega   44.00   73.00   0.5000   33.0000
omega____ theta____ kappa____ phi______ frames
    -      108.0000  -30.0000  -90.0000 58

#__ type_ start__ end____ width___ exp.time_
 20 omega  101.00  178.00   0.5000   33.0000
omega____ theta____ kappa____ phi______ frames
    -      108.0000   45.0000  150.0000 154

#__ type_ start__ end____ width___ exp.time_
 21 omega   38.00  106.00   0.5000   33.0000
omega____ theta____ kappa____ phi______ frames
    -      108.0000  -94.0000   60.0000 136

#__ type_ start__ end____ width___ exp.time_
 22 omega   44.00  114.00   0.5000   33.0000
omega____ theta____ kappa____ phi______ frames
    -      108.0000  -61.0000   60.0000 140

#__ type_ start__ end____ width___ exp.time_
 23 omega  122.00  149.00   0.5000   33.0000
omega____ theta____ kappa____ phi______ frames
    -      108.0000  -15.0000    0.0000 54

#__ type_ start__ end____ width___ exp.time_
 24 omega   50.00   90.00   0.5000   33.0000
omega____ theta____ kappa____ phi______ frames
    -      108.0000  -15.0000    0.0000 80

#__ type_ start__ end____ width___ exp.time_
 25 omega   38.00   69.00   0.5000   33.0000
omega____ theta____ kappa____ phi______ frames
    -      108.0000  -45.0000   30.0000 62

#__ type_ start__ end____ width___ exp.time_
 26 omega   50.00  116.00   0.5000   33.0000
omega____ theta____ kappa____ phi______ frames
    -      108.0000  -77.0000 -180.0000 132

#__ type_ start__ end____ width___ exp.time_
 27 omega   77.00  115.00   0.5000   33.0000
omega____ theta____ kappa____ phi______ frames
    -      108.0000 -111.0000 -150.0000 76

#__ type_ start__ end____ width___ exp.time_
 28 omega   37.00   84.00   0.5000   33.0000
omega____ theta____ kappa____ phi______ frames
    -      108.0000  -30.0000  120.0000 94

#__ type_ start__ end____ width___ exp.time_
 29 omega   40.00   67.00   0.5000   33.0000
omega____ theta____ kappa____ phi______ frames
    -      108.0000 -111.0000 -150.0000 54

#__ type_ start__ end____ width___ exp.time_
 30 omega   38.00   75.00   0.5000   33.0000
omega____ theta____ kappa____ phi______ frames
    -      108.0000  -94.0000  -30.0000 74

#__ type_ start__ end____ width___ exp.time_
 31 omega   43.00   70.00   0.5000   33.0000
omega____ theta____ kappa____ phi______ frames
    -      108.0000  -30.0000  150.0000 54

#__ type_ start__ end____ width___ exp.time_
 32 omega   40.00  116.00   0.5000   33.0000
omega____ theta____ kappa____ phi______ frames
    -      108.0000  -61.0000 -150.0000 152

#__ type_ start__ end____ width___ exp.time_
 33 omega   40.00   87.00   0.5000   33.0000
omega____ theta____ kappa____ phi______ frames
    -      108.0000  -30.0000  -30.0000 94

#__ type_ start__ end____ width___ exp.time_
 34 omega   56.00  120.00   0.5000   33.0000
omega____ theta____ kappa____ phi______ frames
    -      108.0000 -129.0000   51.0000 128

#__ type_ start__ end____ width___ exp.time_
 35 omega   48.00  153.00   0.5000   33.0000
omega____ theta____ kappa____ phi______ frames
    -      108.0000  -15.0000  150.0000 210
;
_diffrn_measurement_device 'four-circle diffractometer'
_diffrn_measurement_device_type 'Xcalibur, Eos, Gemini'
_diffrn_measurement_method '\w scans'
_diffrn_orient_matrix_UB_11 0.0307330000
_diffrn_orient_matrix_UB_12 0.1344111000
_diffrn_orient_matrix_UB_13 0.0023159000
_diffrn_orient_matrix_UB_21 0.0088966000
_diffrn_orient_matrix_UB_22 -0.0058278000
_diffrn_orient_matrix_UB_23 0.0581849000
_diffrn_orient_matrix_UB_31 0.2973518000
_diffrn_orient_matrix_UB_32 -0.0136424000
_diffrn_orient_matrix_UB_33 -0.0019913000
_diffrn_radiation_monochromator graphite
_diffrn_radiation_probe x-ray
_diffrn_radiation_type CuK\a
_diffrn_radiation_wavelength 1.54184
_diffrn_reflns_av_R_equivalents 0.0644
_diffrn_reflns_av_unetI/netI 0.0422
_diffrn_reflns_Laue_measured_fraction_full 0.999
_diffrn_reflns_Laue_measured_fraction_max 0.999
_diffrn_reflns_limit_h_max 6
_diffrn_reflns_limit_h_min -3
_diffrn_reflns_limit_k_max 13
_diffrn_reflns_limit_k_min -13
_diffrn_reflns_limit_l_max 31
_diffrn_reflns_limit_l_min -31
_diffrn_reflns_number 10220
_diffrn_reflns_point_group_measured_fraction_full 0.997
_diffrn_reflns_point_group_measured_fraction_max 0.997
_diffrn_reflns_theta_full 67.055
_diffrn_reflns_theta_max 67.055
_diffrn_reflns_theta_min 4.226
_diffrn_source 'Enhance (Cu) X-ray Source'
_exptl_absorpt_coefficient_mu 2.197
_exptl_absorpt_correction_T_max 1.00000
_exptl_absorpt_correction_T_min 0.33022
_exptl_absorpt_correction_type multi-scan
_exptl_absorpt_process_details
;
CrysAlisPro, Agilent Technologies,
Version 1.171.37.35 (release 13-08-2014 CrysAlis171 .NET)
(compiled Aug 13 2014,18:06:01)
Empirical absorption correction using spherical harmonics,
 implemented in SCALE3 ABSPACK scaling algorithm.
;
_exptl_crystal_colour colourless
_exptl_crystal_colour_primary colourless
_exptl_crystal_density_diffrn 1.369
_exptl_crystal_description needle
_exptl_crystal_F_000 664
_exptl_crystal_size_max 0.15
_exptl_crystal_size_mid 0.05
_exptl_crystal_size_min 0.04
_refine_diff_density_max 0.326
_refine_diff_density_min -0.244
_refine_diff_density_rms 0.066
_refine_ls_abs_structure_details
;
 Flack x determined using 760 quotients [(I+)-(I-)]/[(I+)+(I-)]
 (Parsons, Flack and Wagner, Acta Cryst. B69 (2013) 249-259).
;
_refine_ls_abs_structure_Flack -0.026(17)
_refine_ls_extinction_method none
_refine_ls_goodness_of_fit_ref 1.045
_refine_ls_hydrogen_treatment constr
_refine_ls_matrix_type full
_refine_ls_number_parameters 197
_refine_ls_number_reflns 2755
_refine_ls_number_restraints 0
_refine_ls_restrained_S_all 1.045
_refine_ls_R_factor_all 0.0759
_refine_ls_R_factor_gt 0.0669
_refine_ls_shift/su_max 0.000
_refine_ls_shift/su_mean 0.000
_refine_ls_structure_factor_coef Fsqd
_refine_ls_weighting_details 'w=1/[\s^2^(Fo^2^)+(0.1207P)^2^+0.1395P] where P=(Fo^2^+2Fc^2^)/3'
_refine_ls_weighting_scheme calc
_refine_ls_wR_factor_gt 0.1777
_refine_ls_wR_factor_ref 0.1906
_reflns_Friedel_coverage 0.674
_reflns_Friedel_fraction_full 0.995
_reflns_Friedel_fraction_max 0.995
_reflns_number_gt 2331
_reflns_number_total 2755
_reflns_threshold_expression 'I > 2\s(I)'
_cod_data_source_file c9cc03661j2.cif
_cod_data_source_block qbk4cl
_cod_database_code 7123588
_shelx_shelxl_version_number 2014/7
_chemical_oxdiff_formula C20H20N4O4Cl1
_shelx_space_group_comment
;
The symmetry employed for this shelxl refinement is uniquely defined
by the following loop, which should always be used as a source of
symmetry information in preference to the above space-group names.
They are only intended as comments.
;
_shelx_estimated_absorpt_t_max 0.917
_shelx_estimated_absorpt_t_min 0.734
_reflns_odcompleteness_completeness 99.88
_reflns_odcompleteness_iscentric 1
_reflns_odcompleteness_theta 66.97
_olex2_refinement_description
;
1. Fixed Uiso
 At 1.2 times of:
  All C(H) groups
 At 1.5 times of:
  All O(H) groups
2.a Ternary CH refined with riding coordinates:
 C7(H7)
2.b Aromatic/amide H refined with riding coordinates:
 C1(H1), C2(H2), C4(H4), C5(H5), C10(H10), C11(H11), C12(H12), C13(H13),
 C17(H17), C18(H18), C19(H19), C20(H20)
2.c Fitted hexagon refined as free rotating group:
 C14(C9,C10,C11,C12,C13)
2.d Idealised tetrahedral OH refined as rotating group:
 O1(H1A)
;
_olex2_submission_special_instructions 'No special instructions were received'

loop_
_space_group_symop_operation_xyz
'x, y, z'
'-x+1/2, -y, z+1/2'
'x+1/2, -y+1/2, -z'
'-x, y+1/2, -z+1/2'

loop_
_atom_site_label
_atom_site_type_symbol
_atom_site_fract_x
_atom_site_fract_y
_atom_site_fract_z
_atom_site_U_iso_or_equiv
_atom_site_adp_type
_atom_site_occupancy
_atom_site_site_symmetry_order
_atom_site_calc_flag
_atom_site_refinement_flags_posn
C1 C 0.6095(10) 0.4144(5) 0.7416(2) 0.0622(12) Uani 1 1 d .
H1 H 0.6652 0.4736 0.7199 0.075 Uiso 1 1 calc R
C2 C 0.7346(12) 0.3975(5) 0.7869(2) 0.0668(13) Uani 1 1 d .
H2 H 0.8714 0.4461 0.7963 0.080 Uiso 1 1 calc R
C3 C 0.6560(12) 0.3087(5) 0.8180(2) 0.0654(13) Uani 1 1 d .
C4 C 0.4482(11) 0.2386(5) 0.8064(2) 0.0680(14) Uani 1 1 d .
H4 H 0.3931 0.1804 0.8286 0.082 Uiso 1 1 calc R
C5 C 0.3226(11) 0.2568(5) 0.7608(2) 0.0644(13) Uani 1 1 d .
H5 H 0.1826 0.2092 0.7523 0.077 Uiso 1 1 calc R
C6 C 0.4002(9) 0.3439(5) 0.72758(19) 0.0562(11) Uani 1 1 d .
C7 C 0.2691(10) 0.3625(5) 0.6769(2) 0.0607(12) Uani 1 1 d .
H7 H 0.1541 0.2957 0.6703 0.073 Uiso 1 1 calc R
C8 C 0.4661(9) 0.3708(5) 0.63383(18) 0.0558(11) Uani 1 1 d .
C14 C 0.8153(6) 0.2892(3) 0.58223(12) 0.0597(12) Uani 1 1 d .
C9 C 0.6285(5) 0.2715(3) 0.61939(12) 0.0561(11) Uani 1 1 d G
C10 C 0.6069(6) 0.1628(3) 0.64288(12) 0.0677(13) Uani 1 1 d G
H10 H 0.4819 0.1510 0.6677 0.081 Uiso 1 1 calc R
C11 C 0.7721(8) 0.0717(2) 0.62921(15) 0.0785(16) Uani 1 1 d G
H11 H 0.7577 -0.0010 0.6449 0.094 Uiso 1 1 calc R
C12 C 0.9589(7) 0.0894(3) 0.59204(16) 0.0779(17) Uani 1 1 d G
H12 H 1.0695 0.0284 0.5829 0.093 Uiso 1 1 calc R
C13 C 0.9805(6) 0.1981(3) 0.56856(13) 0.0712(15) Uani 1 1 d G
H13 H 1.1055 0.2099 0.5437 0.085 Uiso 1 1 calc R
C15 C 0.8292(9) 0.4039(5) 0.55746(18) 0.0606(12) Uani 1 1 d .
C16 C 0.6564(9) 0.4918(5) 0.57404(17) 0.0569(11) Uani 1 1 d .
C17 C 0.6595(12) 0.6024(6) 0.5516(2) 0.0711(14) Uani 1 1 d .
H17 H 0.5430 0.6595 0.5624 0.085 Uiso 1 1 calc R
C18 C 0.8320(13) 0.6281(7) 0.5137(2) 0.0798(16) Uani 1 1 d .
H18 H 0.8335 0.7026 0.4993 0.096 Uiso 1 1 calc R
C19 C 1.0030(13) 0.5439(7) 0.4970(2) 0.0821(17) Uani 1 1 d .
H19 H 1.1184 0.5613 0.4710 0.098 Uiso 1 1 calc R
C20 C 1.0037(12) 0.4339(6) 0.5186(2) 0.0748(16) Uani 1 1 d .
H20 H 1.1223 0.3782 0.5074 0.090 Uiso 1 1 calc R
Cl1 Cl 0.8271(3) 0.28328(17) 0.87451(6) 0.0893(6) Uani 1 1 d .
N1 N 0.4793(8) 0.4727(4) 0.61261(16) 0.0585(10) Uani 1 1 d .
O1 O 0.1166(7) 0.4666(4) 0.67844(17) 0.0756(11) Uani 1 1 d .
H1A H 0.1613 0.5106 0.6555 0.113 Uiso 1 1 calc GR

loop_
_atom_site_aniso_label
_atom_site_aniso_U_11
_atom_site_aniso_U_22
_atom_site_aniso_U_33
_atom_site_aniso_U_23
_atom_site_aniso_U_13
_atom_site_aniso_U_12
C1 0.051(3) 0.068(3) 0.068(3) 0.008(2) 0.007(2) -0.010(2)
C2 0.059(3) 0.072(3) 0.069(3) -0.001(3) 0.002(3) -0.014(3)
C3 0.062(3) 0.073(3) 0.062(3) -0.003(2) 0.004(2) -0.003(3)
C4 0.069(3) 0.069(3) 0.066(3) 0.006(3) 0.008(3) -0.010(3)
C5 0.054(3) 0.067(3) 0.073(3) 0.003(2) 0.005(2) -0.011(2)
C6 0.044(2) 0.062(3) 0.063(3) -0.003(2) 0.008(2) 0.000(2)
C7 0.041(2) 0.069(3) 0.071(3) 0.006(2) 0.004(2) 0.000(2)
C8 0.039(2) 0.070(3) 0.059(3) 0.000(2) -0.005(2) 0.004(2)
C14 0.041(2) 0.078(3) 0.060(3) -0.015(2) -0.012(2) 0.002(2)
C9 0.041(2) 0.067(3) 0.061(3) -0.005(2) -0.010(2) 0.001(2)
C10 0.054(3) 0.072(3) 0.078(3) -0.005(3) -0.007(3) -0.001(2)
C11 0.070(3) 0.067(3) 0.099(4) -0.003(3) -0.023(3) 0.003(3)
C12 0.057(3) 0.079(4) 0.098(4) -0.021(3) -0.013(3) 0.018(3)
C13 0.046(3) 0.089(4) 0.079(3) -0.020(3) -0.003(3) 0.009(3)
C15 0.041(2) 0.085(3) 0.056(2) -0.012(2) -0.006(2) 0.001(2)
C16 0.043(2) 0.077(3) 0.050(2) -0.001(2) -0.002(2) 0.001(2)
C17 0.060(3) 0.086(4) 0.067(3) 0.003(3) 0.006(3) 0.007(3)
C18 0.076(4) 0.096(4) 0.067(3) 0.010(3) 0.006(3) -0.002(4)
C19 0.067(3) 0.113(5) 0.066(3) 0.001(3) 0.019(3) -0.007(4)
C20 0.050(3) 0.107(5) 0.067(3) -0.016(3) 0.007(3) 0.003(3)
Cl1 0.0909(11) 0.1083(12) 0.0687(8) 0.0145(8) -0.0139(8) -0.0214(10)
N1 0.0429(19) 0.073(2) 0.060(2) 0.0019(19) 0.0021(18) 0.0043(19)
O1 0.0477(19) 0.093(3) 0.086(3) 0.017(2) 0.0163(18) 0.0154(19)

loop_
_atom_type_symbol
_atom_type_description
_atom_type_scat_dispersion_real
_atom_type_scat_dispersion_imag
_atom_type_scat_source
C C 0.0181 0.0091 'International Tables Vol C Tables 4.2.6.8 and 6.1.1.4'
H H 0.0000 0.0000 'International Tables Vol C Tables 4.2.6.8 and 6.1.1.4'
Cl Cl 0.3639 0.7018 'International Tables Vol C Tables 4.2.6.8 and 6.1.1.4'
N N 0.0311 0.0180 'International Tables Vol C Tables 4.2.6.8 and 6.1.1.4'
O O 0.0492 0.0322 'International Tables Vol C Tables 4.2.6.8 and 6.1.1.4'

loop_
_geom_angle_atom_site_label_1
_geom_angle_atom_site_label_2
_geom_angle_atom_site_label_3
_geom_angle
C2 C1 H1 119.5
C2 C1 C6 120.9(5)
C6 C1 H1 119.5
C1 C2 H2 120.3
C3 C2 C1 119.3(5)
C3 C2 H2 120.3
C2 C3 C4 121.9(5)
C2 C3 Cl1 119.0(4)
C4 C3 Cl1 119.1(4)
C3 C4 H4 120.9
C3 C4 C5 118.3(5)
C5 C4 H4 120.9
C4 C5 H5 119.2
C4 C5 C6 121.7(5)
C6 C5 H5 119.2
C1 C6 C7 119.9(5)
C5 C6 C1 117.9(5)
C5 C6 C7 122.2(5)
C6 C7 H7 108.5
C6 C7 C8 111.8(4)
C8 C7 H7 108.5
O1 C7 C6 109.7(4)
O1 C7 H7 108.5
O1 C7 C8 109.7(4)
C9 C8 C7 121.9(4)
N1 C8 C7 114.5(4)
N1 C8 C9 123.6(4)
C9 C14 C13 120.0
C9 C14 C15 118.6(3)
C13 C14 C15 121.4(3)
C14 C9 C8 118.1(3)
C10 C9 C8 121.9(3)
C10 C9 C14 120.0
C9 C10 H10 120.0
C11 C10 C9 120.0
C11 C10 H10 120.0
C10 C11 H11 120.0
C10 C11 C12 120.0
C12 C11 H11 120.0
C11 C12 H12 120.0
C13 C12 C11 120.0
C13 C12 H12 120.0
C14 C13 H13 120.0
C12 C13 C14 120.0
C12 C13 H13 120.0
C16 C15 C14 117.7(4)
C20 C15 C14 125.1(5)
C20 C15 C16 117.2(5)
C17 C16 C15 120.2(5)
N1 C16 C15 122.2(5)
N1 C16 C17 117.6(5)
C16 C17 H17 119.6
C18 C17 C16 120.8(6)
C18 C17 H17 119.6
C17 C18 H18 120.0
C17 C18 C19 120.1(7)
C19 C18 H18 120.0
C18 C19 H19 119.9
C18 C19 C20 120.1(6)
C20 C19 H19 119.9
C15 C20 H20 119.2
C19 C20 C15 121.5(6)
C19 C20 H20 119.2
C8 N1 C16 119.7(4)
C7 O1 H1A 109.5

loop_
_geom_bond_atom_site_label_1
_geom_bond_atom_site_label_2
_geom_bond_distance
C1 H1 0.9300
C1 C2 1.375(8)
C1 C6 1.394(7)
C2 H2 0.9300
C2 C3 1.365(8)
C3 C4 1.371(8)
C3 Cl1 1.758(6)
C4 H4 0.9300
C4 C5 1.383(8)
C5 H5 0.9300
C5 C6 1.385(7)
C6 C7 1.516(7)
C7 H7 0.9800
C7 C8 1.528(7)
C7 O1 1.423(7)
C8 C9 1.458(5)
C8 N1 1.291(7)
C14 C9 1.3900
C14 C13 1.3900
C14 C15 1.463(6)
C9 C10 1.3900
C10 H10 0.9300
C10 C11 1.3900
C11 H11 0.9300
C11 C12 1.3900
C12 H12 0.9300
C12 C13 1.3900
C13 H13 0.9300
C15 C16 1.410(7)
C15 C20 1.407(8)
C16 C17 1.393(8)
C16 N1 1.386(6)
C17 H17 0.9300
C17 C18 1.371(8)
C18 H18 0.9300
C18 C19 1.375(10)
C19 H19 0.9300
C19 C20 1.379(10)
C20 H20 0.9300
O1 H1A 0.8200

loop_
_geom_hbond_atom_site_label_D
_geom_hbond_atom_site_label_H
_geom_hbond_atom_site_label_A
_geom_hbond_distance_DH
_geom_hbond_distance_HA
_geom_hbond_distance_DA
_geom_hbond_angle_DHA
O1 H1A N1 0.82 2.04 2.555(5) 120.5
